data_8104907
loop_
_publ_author_name
'Wang, Wenxiang'
'Zhu, Chao'

_publ_section_title
;
 The crystal structure of
 4-((2-hydroxynaphthalen-1-yl)(pyrrolidin-1-yl)methyl)benzonitrile,
 C22H20N2O
;
_journal_issue 1
_journal_name_full 'Zeitschrift f\"ur Kristallographie - New Crystal Structures'
_journal_page_first 151
_journal_page_last 153
_journal_paper_doi 10.1515/ncrs-2020-0415
_journal_volume 236
_journal_year 2021
_chemical_formula_moiety 'C22 H20 N2 O'
_chemical_formula_sum 'C22 H20 N2 O'
_chemical_formula_weight 328.40
_space_group_IT_number 33
_space_group_name_Hall 'P 2c -2n'
_space_group_name_H-M_alt 'P n a 21'
_symmetry_cell_setting orthorhombic
_symmetry_space_group_name_Hall 'P 2c -2n'
_symmetry_space_group_name_H-M 'P n a 21'
_atom_sites_solution_hydrogens geom
_atom_sites_solution_primary direct
_atom_sites_solution_secondary difmap
_cell_angle_alpha 90.00
_cell_angle_beta 90.00
_cell_angle_gamma 90.00
_cell_formula_units_Z 4
_cell_length_a 11.677(2)
_cell_length_b 13.999(3)
_cell_length_c 11.171(2)
_cell_measurement_reflns_used 4179
_cell_measurement_temperature 293(2)
_cell_measurement_theta_max 31.6110
_cell_measurement_theta_min 2.9770
_cell_volume 1826.1(6)
_computing_cell_refinement 'CrystalClear (Rigaku, 2005)[1]'
_computing_data_collection 'CrystalClear (Rigaku, 2005)[1]'
_computing_data_reduction 'CrystalClear (Rigaku, 2005)[1]'
_computing_molecular_graphics 'Diamond 4.0 [4]'
_computing_publication_material 'SHELXTL (Sheldrick, 2015)[3]'
_computing_structure_refinement 'SHELXL-97 (Sheldrick, 2015)[3]'
_computing_structure_solution 'SHELXS-97 (Sheldrick, 2015)[2]'
_diffrn_ambient_temperature 293(2)
_diffrn_measured_fraction_theta_full 0.998
_diffrn_measured_fraction_theta_max 0.998
_diffrn_measurement_device_type 'Rigaku SCXmini'
_diffrn_measurement_method '\w scans'
_diffrn_radiation_monochromator graphite
_diffrn_radiation_source 'fine-focus sealed tube'
_diffrn_radiation_type MoK\a
_diffrn_radiation_wavelength 0.71073
_diffrn_reflns_av_R_equivalents 0.0829
_diffrn_reflns_av_sigmaI/netI 0.0451
_diffrn_reflns_limit_h_max 15
_diffrn_reflns_limit_h_min -15
_diffrn_reflns_limit_k_max 18
_diffrn_reflns_limit_k_min -18
_diffrn_reflns_limit_l_max 14
_diffrn_reflns_limit_l_min -14
_diffrn_reflns_number 18320
_diffrn_reflns_theta_full 27.48
_diffrn_reflns_theta_max 27.48
_diffrn_reflns_theta_min 3.39
_exptl_absorpt_coefficient_mu 0.074
_exptl_absorpt_correction_T_max 0.992
_exptl_absorpt_correction_T_min 0.934
_exptl_absorpt_correction_type none
_exptl_absorpt_process_details '(CrystalClear; Rigaku, 2005)'
_exptl_crystal_colour colorless
_exptl_crystal_density_diffrn 1.194
_exptl_crystal_density_method 'not measured'
_exptl_crystal_description prism
_exptl_crystal_F_000 696
_exptl_crystal_size_max 0.38
_exptl_crystal_size_mid 0.18
_exptl_crystal_size_min 0.16
_refine_diff_density_max 0.133
_refine_diff_density_min -0.154
_refine_diff_density_rms 0.034
_refine_ls_abs_structure_Flack -10(10)
_refine_ls_extinction_method none
_refine_ls_goodness_of_fit_ref 1.074
_refine_ls_hydrogen_treatment constr
_refine_ls_matrix_type full
_refine_ls_number_parameters 227
_refine_ls_number_reflns 2195
_refine_ls_number_restraints 1
_refine_ls_restrained_S_all 1.074
_refine_ls_R_factor_all 0.0888
_refine_ls_R_factor_gt 0.0521
_refine_ls_shift/su_max 0.000
_refine_ls_shift/su_mean 0.000
_refine_ls_structure_factor_coef Fsqd
_refine_ls_weighting_details 'calc w=1/[\s^2^(Fo^2^)+(0.0428P)^2^+0.1153P] where P=(Fo^2^+2Fc^2^)/3'
_refine_ls_weighting_scheme calc
_refine_ls_wR_factor_gt 0.0943
_refine_ls_wR_factor_ref 0.1078
_reflns_number_gt 1493
_reflns_number_total 2195
_reflns_threshold_expression >2sigma(I)
_cod_data_source_file suppl_j_ncrs-2020-0415_suppl.cif
_cod_data_source_block zh
_cod_original_cell_volume 1826.2(6)
_cod_original_sg_symbol_H-M Pna21
_cod_database_code 8104907

loop_
_symmetry_equiv_pos_as_xyz
'x, y, z'
'-x, -y, z+1/2'
'x+1/2, -y+1/2, z'
'-x+1/2, y+1/2, z+1/2'

loop_
_atom_site_label
_atom_site_type_symbol
_atom_site_fract_x
_atom_site_fract_y
_atom_site_fract_z
_atom_site_U_iso_or_equiv
_atom_site_adp_type
_atom_site_occupancy
_atom_site_symmetry_multiplicity
_atom_site_calc_flag
_atom_site_refinement_flags
_atom_site_disorder_assembly
_atom_site_disorder_group
C1 C 0.9407(2) 0.0853(2) 0.2172(3) 0.0417(7) Uani 1 1 d . . .
H1 H 0.9262 0.0483 0.2901 0.050 Uiso 1 1 calc R . .
C2 C 1.0507(2) 0.0481(2) 0.1604(3) 0.0419(7) Uani 1 1 d . . .
C3 C 1.1225(3) 0.1072(2) 0.0954(3) 0.0512(8) Uani 1 1 d . . .
C4 C 1.2230(3) 0.0712(3) 0.0412(4) 0.0609(10) Uani 1 1 d . . .
H4 H 1.2701 0.1121 -0.0020 0.073 Uiso 1 1 calc R . .
C5 C 1.2512(3) -0.0215(3) 0.0515(4) 0.0641(10) Uani 1 1 d . . .
H5 H 1.3184 -0.0436 0.0163 0.077 Uiso 1 1 calc R . .
C6 C 1.1803(3) -0.0862(3) 0.1150(3) 0.0539(9) Uani 1 1 d . . .
C7 C 1.0777(3) -0.0513(2) 0.1686(3) 0.0458(8) Uani 1 1 d . . .
C8 C 1.0065(3) -0.1187(2) 0.2273(3) 0.0562(9) Uani 1 1 d . . .
H8 H 0.9378 -0.0983 0.2608 0.067 Uiso 1 1 calc R . .
C9 C 1.0363(4) -0.2121(3) 0.2358(4) 0.0722(12) Uani 1 1 d . . .
H9 H 0.9884 -0.2545 0.2757 0.087 Uiso 1 1 calc R . .
C10 C 1.1387(4) -0.2452(3) 0.1850(4) 0.0783(13) Uani 1 1 d . . .
H10 H 1.1589 -0.3093 0.1921 0.094 Uiso 1 1 calc R . .
C11 C 1.2086(4) -0.1835(3) 0.1253(4) 0.0697(11) Uani 1 1 d . . .
H11 H 1.2759 -0.2060 0.0908 0.084 Uiso 1 1 calc R . .
C12 C 0.8381(2) 0.0737(2) 0.1346(3) 0.0378(7) Uani 1 1 d . . .
C13 C 0.7371(2) 0.0343(2) 0.1760(3) 0.0450(8) Uani 1 1 d . . .
H13 H 0.7337 0.0106 0.2536 0.054 Uiso 1 1 calc R . .
C14 C 0.6411(3) 0.0296(2) 0.1044(3) 0.0453(8) Uani 1 1 d . . .
H14 H 0.5735 0.0035 0.1338 0.054 Uiso 1 1 calc R . .
C15 C 0.6461(3) 0.0636(2) -0.0107(3) 0.0415(7) Uani 1 1 d . . .
C16 C 0.7470(3) 0.1015(3) -0.0551(3) 0.0534(9) Uani 1 1 d . . .
H16 H 0.7504 0.1240 -0.1334 0.064 Uiso 1 1 calc R . .
C17 C 0.8423(3) 0.1057(2) 0.0170(3) 0.0520(9) Uani 1 1 d . . .
H17 H 0.9104 0.1303 -0.0133 0.062 Uiso 1 1 calc R . .
C18 C 0.5450(3) 0.0616(2) -0.0855(3) 0.0476(8) Uani 1 1 d . . .
C19 C 1.0281(3) 0.2010(3) 0.3569(3) 0.0546(9) Uani 1 1 d . . .
H19A H 1.1078 0.1899 0.3368 0.066 Uiso 1 1 calc R . .
H19B H 1.0064 0.1585 0.4216 0.066 Uiso 1 1 calc R . .
C20 C 1.0083(3) 0.3041(3) 0.3911(4) 0.0678(10) Uani 1 1 d . . .
H20A H 1.0652 0.3452 0.3543 0.081 Uiso 1 1 calc R . .
H20B H 1.0117 0.3121 0.4773 0.081 Uiso 1 1 calc R . .
C21 C 0.8885(3) 0.3270(3) 0.3439(4) 0.0722(12) Uani 1 1 d . . .
H21A H 0.8382 0.3460 0.4088 0.087 Uiso 1 1 calc R . .
H21B H 0.8916 0.3783 0.2855 0.087 Uiso 1 1 calc R . .
C22 C 0.8468(3) 0.2351(2) 0.2863(3) 0.0542(9) Uani 1 1 d . . .
H22A H 0.8035 0.1968 0.3428 0.065 Uiso 1 1 calc R . .
H22B H 0.7994 0.2483 0.2169 0.065 Uiso 1 1 calc R . .
N1 N 0.9536(2) 0.18689(17) 0.2516(2) 0.0435(7) Uani 1 1 d . . .
N2 N 0.4658(3) 0.0601(2) -0.1441(3) 0.0702(9) Uani 1 1 d . . .
O1 O 1.10309(19) 0.20191(16) 0.0794(3) 0.0652(7) Uani 1 1 d . . .
H1A H 1.0490 0.2187 0.1212 0.098 Uiso 1 1 calc R . .

loop_
_atom_site_aniso_label
_atom_site_aniso_U_11
_atom_site_aniso_U_22
_atom_site_aniso_U_33
_atom_site_aniso_U_23
_atom_site_aniso_U_13
_atom_site_aniso_U_12
C1 0.0378(17) 0.0464(17) 0.0409(17) 0.0023(15) 0.0015(14) -0.0040(14)
C2 0.0375(16) 0.0476(19) 0.0406(17) -0.0011(15) 0.0006(15) -0.0007(14)
C3 0.0432(19) 0.051(2) 0.059(2) 0.0013(18) 0.0041(17) -0.0068(15)
C4 0.046(2) 0.075(3) 0.062(2) 0.000(2) 0.0137(19) -0.0050(18)
C5 0.053(2) 0.076(3) 0.063(2) -0.012(2) 0.006(2) 0.0090(19)
C6 0.058(2) 0.058(2) 0.046(2) -0.0095(17) -0.0037(18) 0.0081(17)
C7 0.0466(19) 0.050(2) 0.0408(17) -0.0051(16) -0.0066(16) -0.0014(15)
C8 0.059(2) 0.051(2) 0.059(2) 0.0029(18) -0.0068(19) -0.0028(17)
C9 0.078(3) 0.053(2) 0.086(3) 0.004(2) -0.014(2) -0.006(2)
C10 0.098(3) 0.051(2) 0.085(3) -0.012(2) -0.027(3) 0.016(2)
C11 0.076(3) 0.065(3) 0.068(3) -0.018(2) -0.009(2) 0.022(2)
C12 0.0390(17) 0.0394(16) 0.0351(16) -0.0017(14) 0.0007(14) -0.0035(13)
C13 0.0472(19) 0.0459(18) 0.0418(18) 0.0053(15) 0.0006(16) -0.0094(14)
C14 0.0353(17) 0.0535(19) 0.047(2) 0.0024(16) 0.0008(15) -0.0126(14)
C15 0.0433(17) 0.0374(17) 0.0439(18) -0.0083(16) -0.0049(15) -0.0057(13)
C16 0.052(2) 0.071(2) 0.0376(18) 0.0067(17) 0.0015(17) -0.0073(17)
C17 0.0411(19) 0.073(2) 0.042(2) 0.0074(17) 0.0035(16) -0.0161(16)
C18 0.050(2) 0.0434(18) 0.050(2) -0.0052(16) -0.0057(18) -0.0093(15)
C19 0.0432(18) 0.064(2) 0.057(2) -0.0068(18) -0.0077(17) -0.0061(16)
C20 0.064(2) 0.072(3) 0.068(3) -0.017(2) 0.001(2) -0.0147(19)
C21 0.071(3) 0.058(2) 0.087(3) -0.017(2) -0.003(2) -0.0065(19)
C22 0.045(2) 0.058(2) 0.060(2) -0.0123(18) -0.0026(17) -0.0011(16)
N1 0.0378(14) 0.0453(15) 0.0473(16) -0.0065(12) -0.0018(12) -0.0030(12)
N2 0.062(2) 0.076(2) 0.073(2) -0.0009(19) -0.0187(19) -0.0109(16)
O1 0.0583(16) 0.0540(15) 0.083(2) 0.0118(14) 0.0206(14) -0.0054(11)

loop_
_atom_type_symbol
_atom_type_description
_atom_type_scat_dispersion_real
_atom_type_scat_dispersion_imag
_atom_type_scat_source
C C 0.0033 0.0000 'International Tables Vol C Tables 4.2.6.8 and 6.1.1.4'
H H 0.0000 0.0000 'International Tables Vol C Tables 4.2.6.8 and 6.1.1.4'
N N 0.0061 0.0000 'International Tables Vol C Tables 4.2.6.8 and 6.1.1.4'
O O 0.0106 0.0000 'International Tables Vol C Tables 4.2.6.8 and 6.1.1.4'

loop_
_geom_angle_atom_site_label_1
_geom_angle_atom_site_label_2
_geom_angle_atom_site_label_3
_geom_angle
_geom_angle_site_symmetry_1
_geom_angle_site_symmetry_3
N1 C1 C12 109.9(2) . .
N1 C1 C2 110.5(2) . .
C12 C1 C2 112.0(3) . .
N1 C1 H1 108.1 . .
C12 C1 H1 108.1 . .
C2 C1 H1 108.1 . .
C3 C2 C7 118.8(3) . .
C3 C2 C1 121.7(3) . .
C7 C2 C1 119.5(3) . .
O1 C3 C2 123.5(3) . .
O1 C3 C4 115.5(3) . .
C2 C3 C4 121.0(3) . .
C5 C4 C3 120.8(3) . .
C5 C4 H4 119.6 . .
C3 C4 H4 119.6 . .
C4 C5 C6 121.1(3) . .
C4 C5 H5 119.5 . .
C6 C5 H5 119.5 . .
C11 C6 C5 121.5(4) . .
C11 C6 C7 119.7(4) . .
C5 C6 C7 118.8(3) . .
C8 C7 C6 117.3(3) . .
C8 C7 C2 123.2(3) . .
C6 C7 C2 119.5(3) . .
C9 C8 C7 121.5(4) . .
C9 C8 H8 119.2 . .
C7 C8 H8 119.2 . .
C8 C9 C10 120.6(4) . .
C8 C9 H9 119.7 . .
C10 C9 H9 119.7 . .
C11 C10 C9 119.9(4) . .
C11 C10 H10 120.1 . .
C9 C10 H10 120.1 . .
C10 C11 C6 120.9(4) . .
C10 C11 H11 119.6 . .
C6 C11 H11 119.6 . .
C13 C12 C17 118.4(3) . .
C13 C12 C1 120.8(3) . .
C17 C12 C1 120.8(3) . .
C14 C13 C12 121.3(3) . .
C14 C13 H13 119.3 . .
C12 C13 H13 119.3 . .
C15 C14 C13 119.5(3) . .
C15 C14 H14 120.3 . .
C13 C14 H14 120.3 . .
C14 C15 C16 120.4(3) . .
C14 C15 C18 119.9(3) . .
C16 C15 C18 119.7(3) . .
C17 C16 C15 119.7(3) . .
C17 C16 H16 120.1 . .
C15 C16 H16 120.1 . .
C16 C17 C12 120.8(3) . .
C16 C17 H17 119.6 . .
C12 C17 H17 119.6 . .
N2 C18 C15 179.9(4) . .
N1 C19 C20 103.9(3) . .
N1 C19 H19A 111.0 . .
C20 C19 H19A 111.0 . .
N1 C19 H19B 111.0 . .
C20 C19 H19B 111.0 . .
H19A C19 H19B 109.0 . .
C19 C20 C21 104.6(3) . .
C19 C20 H20A 110.8 . .
C21 C20 H20A 110.8 . .
C19 C20 H20B 110.8 . .
C21 C20 H20B 110.8 . .
H20A C20 H20B 108.9 . .
C22 C21 C20 105.2(3) . .
C22 C21 H21A 110.7 . .
C20 C21 H21A 110.7 . .
C22 C21 H21B 110.7 . .
C20 C21 H21B 110.7 . .
H21A C21 H21B 108.8 . .
N1 C22 C21 103.2(3) . .
N1 C22 H22A 111.1 . .
C21 C22 H22A 111.1 . .
N1 C22 H22B 111.1 . .
C21 C22 H22B 111.1 . .
H22A C22 H22B 109.1 . .
C22 N1 C19 103.1(2) . .
C22 N1 C1 115.0(2) . .
C19 N1 C1 113.3(2) . .
C3 O1 H1A 109.5 . .

loop_
_geom_bond_atom_site_label_1
_geom_bond_atom_site_label_2
_geom_bond_distance
_geom_bond_site_symmetry_2
C1 N1 1.480(4) .
C1 C12 1.521(4) .
C1 C2 1.525(4) .
C1 H1 0.9800 .
C2 C3 1.383(4) .
C2 C7 1.430(4) .
C3 O1 1.357(4) .
C3 C4 1.414(4) .
C4 C5 1.344(5) .
C4 H4 0.9300 .
C5 C6 1.419(5) .
C5 H5 0.9300 .
C6 C11 1.406(5) .
C6 C7 1.425(5) .
C7 C8 1.419(4) .
C8 C9 1.356(5) .
C8 H8 0.9300 .
C9 C10 1.402(6) .
C9 H9 0.9300 .
C10 C11 1.363(6) .
C10 H10 0.9300 .
C11 H11 0.9300 .
C12 C13 1.382(4) .
C12 C17 1.389(4) .
C13 C14 1.378(4) .
C13 H13 0.9300 .
C14 C15 1.372(4) .
C14 H14 0.9300 .
C15 C16 1.384(4) .
C15 C18 1.447(5) .
C16 C17 1.375(4) .
C16 H16 0.9300 .
C17 H17 0.9300 .
C18 N2 1.133(4) .
C19 N1 1.476(4) .
C19 C20 1.511(5) .
C19 H19A 0.9700 .
C19 H19B 0.9700 .
C20 C21 1.529(5) .
C20 H20A 0.9700 .
C20 H20B 0.9700 .
C21 C22 1.519(5) .
C21 H21A 0.9700 .
C21 H21B 0.9700 .
C22 N1 1.471(4) .
C22 H22A 0.9700 .
C22 H22B 0.9700 .
O1 H1A 0.8200 .
